data_4328372
loop_
_publ_author_name
'Elena Antonova'
'Christian N\"ather'
'Paul K\"ogerler'
'Wolfgang Bensch'

_publ_section_title
;
 Expansion of Antimonato Polyoxovanadates with Transition Metal Complexes:
 (Co(N3C5H15)2)2[{Co(N3C5H15)2}V15Sb6O42(H2O)].5H2O and
 (Ni(N3C5H15)2)2[{Ni(N3C5H15)2}V15Sb6O42(H2O)].8H2O
;
_journal_name_full 'Inorganic Chemistry'
_journal_page_first 2311
_journal_page_last 2317
_journal_paper_doi 10.1021/ic2023117
_journal_volume 51
_journal_year 2012
_chemical_formula_moiety 'C10 H30 Co N6 O42 Sb6 V15, 2(C10 H30 Co N6), 6(O) '
_chemical_formula_sum 'C30 H102 Co3 N18 O48 Sb6 V15'
_chemical_formula_weight 3154.69
_chemical_name_common (Co(AEPA)2)2[{Co(AEPA)2}V15Sb6O42(H2O)]*5H2O
_chemical_name_systematic
; 
 ? 
;
_space_group_IT_number 2
_symmetry_cell_setting triclinic
_symmetry_space_group_name_Hall '-P 1'
_symmetry_space_group_name_H-M 'P -1'
_atom_sites_solution_hydrogens geom
_atom_sites_solution_primary direct
_atom_sites_solution_secondary difmap
_audit_creation_method SHELXL-97
_cell_angle_alpha 87.291(3)
_cell_angle_beta 83.340(3)
_cell_angle_gamma 78.890(3)
_cell_formula_units_Z 2
_cell_length_a 14.3438(4)
_cell_length_b 16.6471(6)
_cell_length_c 18.9186(6)
_cell_measurement_reflns_used 16581
_cell_measurement_temperature 293(2)
_cell_measurement_theta_max 25.75
_cell_measurement_theta_min 1.25
_cell_volume 4401.4(2)
_computing_cell_refinement 'STOE-IPDS Program Package'
_computing_data_collection 'STOE-IPDS Program Package'
_computing_data_reduction 'STOE-IPDS Program Package'
_computing_molecular_graphics 'Bruker SHELXTL'
_computing_publication_material 'Bruker SHELXTL'
_computing_structure_refinement 'SHELXL-97 (Sheldrick, 1997)'
_computing_structure_solution 'SHELXS-97 (Sheldrick, 1990)'
_diffrn_ambient_temperature 293(2)
_diffrn_measured_fraction_theta_full 0.984
_diffrn_measured_fraction_theta_max 0.984
_diffrn_measurement_device_type 'Stoe Imaging Plate Diffraction System'
_diffrn_measurement_method '\f scans'
_diffrn_radiation_monochromator graphite
_diffrn_radiation_source 'fine-focus sealed tube'
_diffrn_radiation_type MoK\a
_diffrn_radiation_wavelength 0.71073
_diffrn_reflns_av_R_equivalents 0.0392
_diffrn_reflns_av_sigmaI/netI 0.0295
_diffrn_reflns_limit_h_max 17
_diffrn_reflns_limit_h_min -16
_diffrn_reflns_limit_k_max 20
_diffrn_reflns_limit_k_min -20
_diffrn_reflns_limit_l_max 22
_diffrn_reflns_limit_l_min -23
_diffrn_reflns_number 52541
_diffrn_reflns_theta_full 25.75
_diffrn_reflns_theta_max 25.75
_diffrn_reflns_theta_min 1.25
_diffrn_standards_decay_% none
_diffrn_standards_interval_count 0
_diffrn_standards_interval_time 0
_diffrn_standards_number 0
_exptl_absorpt_coefficient_mu 3.957
_exptl_absorpt_correction_T_max 0.784
_exptl_absorpt_correction_T_min 0.629
_exptl_absorpt_correction_type numerical
_exptl_absorpt_process_details 'X-Shape (STOE & CIE, 1998)'
_exptl_crystal_colour brown
_exptl_crystal_density_diffrn 2.380
_exptl_crystal_description 'irregular hexagon'
_exptl_crystal_F_000 3048
_exptl_crystal_size_max 0.14
_exptl_crystal_size_mid 0.1
_exptl_crystal_size_min 0.062
_refine_diff_density_max 0.802
_refine_diff_density_min -0.724
_refine_diff_density_rms 0.097
_refine_ls_extinction_method SHELXL
_refine_ls_goodness_of_fit_ref 1.058
_refine_ls_hydrogen_treatment none
_refine_ls_matrix_type full
_refine_ls_number_parameters 1051
_refine_ls_number_reflns 16581
_refine_ls_number_restraints 0
_refine_ls_restrained_S_all 1.058
_refine_ls_R_factor_all 0.0410
_refine_ls_R_factor_gt 0.0331
_refine_ls_shift/su_max 0.003
_refine_ls_shift/su_mean 0.000
_refine_ls_structure_factor_coef Fsqd
_refine_ls_weighting_details 'calc w=1/[\s^2^(Fo^2^)+(0.0378P)^2^+6.2485P] where P=(Fo^2^+2Fc^2^)/3'
_refine_ls_weighting_scheme calc
_refine_ls_wR_factor_gt 0.0767
_refine_ls_wR_factor_ref 0.0800
_reflns_number_gt 14507
_reflns_number_total 16581
_reflns_threshold_expression >2sigma(I)
_cod_data_source_file ic2023117_si_001.cif
_cod_data_source_block ea613
_cod_database_code 4328372

loop_
_symmetry_equiv_pos_as_xyz
'x, y, z'
'-x, -y, -z'

loop_
_atom_site_label
_atom_site_type_symbol
_atom_site_fract_x
_atom_site_fract_y
_atom_site_fract_z
_atom_site_U_iso_or_equiv
_atom_site_adp_type
_atom_site_occupancy
_atom_site_symmetry_multiplicity
_atom_site_calc_flag
_atom_site_refinement_flags
Sb1 Sb 0.38261(2) 1.016322(18) 0.577668(17) 0.03810(8) Uani 1 1 d .
Sb2 Sb 0.41665(2) 1.207069(19) 0.500158(15) 0.03627(7) Uani 1 1 d .
Sb3 Sb 0.02931(2) 1.466685(18) 0.648740(16) 0.03630(7) Uani 1 1 d .
Sb6 Sb 0.41674(2) 1.073146(19) 0.923005(17) 0.04064(8) Uani 1 1 d .
Sb5 Sb 0.17919(2) 1.15789(2) 0.987349(16) 0.04197(8) Uani 1 1 d .
Sb4 Sb 0.10636(2) 1.520947(19) 0.806858(16) 0.03848(8) Uani 1 1 d .
Co1 Co 0.67425(4) 1.39618(4) 0.58953(3) 0.03606(13) Uani 1 1 d .
Co2 Co 0.85337(5) 0.90986(4) -0.30187(4) 0.04395(15) Uani 1 1 d .
Co3 Co 0.69658(5) 0.28043(4) 0.02438(4) 0.04307(15) Uani 1 1 d .
V1 V 0.22016(5) 1.34900(4) 0.55655(4) 0.03262(16) Uani 1 1 d .
V2 V 0.52012(5) 1.14174(5) 0.66670(4) 0.03493(16) Uani 1 1 d .
V3 V 0.28786(5) 1.45481(4) 0.65763(4) 0.03321(16) Uani 1 1 d .
V4 V 0.34161(5) 1.41980(4) 0.80827(4) 0.03350(16) Uani 1 1 d .
V5 V 0.34197(6) 1.29711(5) 0.91891(4) 0.03573(16) Uani 1 1 d .
V6 V 0.17057(5) 1.18108(5) 0.56414(4) 0.03409(16) Uani 1 1 d .
V7 V 0.49626(5) 1.21388(5) 0.80634(4) 0.03389(16) Uani 1 1 d .
V8 V 0.02424(5) 1.26115(4) 0.66608(4) 0.03259(16) Uani 1 1 d .
V9 V 0.22085(6) 1.02683(5) 0.82954(4) 0.03726(17) Uani 1 1 d .
V10 V 0.45235(5) 1.32497(4) 0.63649(4) 0.03148(15) Uani 1 1 d .
V11 V -0.00879(5) 1.34046(5) 0.81118(4) 0.03590(17) Uani 1 1 d .
V12 V 0.41720(6) 1.02250(5) 0.75105(4) 0.03714(17) Uani 1 1 d .
V13 V 0.13085(6) 1.35010(5) 0.91456(4) 0.03729(17) Uani 1 1 d .
V14 V 0.04920(5) 1.16760(5) 0.84548(4) 0.03645(17) Uani 1 1 d .
V15 V 0.17117(5) 1.05365(4) 0.68607(4) 0.03461(16) Uani 1 1 d .
O1 O 0.4258(2) 1.0885(2) 0.50045(16) 0.0420(7) Uani 1 1 d .
O2 O 0.0355(2) 1.54074(19) 0.72348(18) 0.0437(7) Uani 1 1 d .
O3 O 0.3065(3) 1.0931(2) 0.99523(17) 0.0473(8) Uani 1 1 d .
O4 O 0.2560(2) 1.08223(19) 0.59930(17) 0.0411(7) Uani 1 1 d .
O5 O 0.4409(2) 1.0612(2) 0.65086(17) 0.0417(7) Uani 1 1 d .
O6 O 0.4616(2) 1.21645(18) 0.59122(16) 0.0378(7) Uani 1 1 d .
O7 O 0.2818(2) 1.23396(18) 0.53365(16) 0.0384(7) Uani 1 1 d .
O8 O 0.2071(2) 1.3947(2) 0.48053(17) 0.0430(7) Uani 1 1 d .
O9 O 0.6305(2) 1.1053(2) 0.64038(18) 0.0480(8) Uani 1 1 d .
O10 O 0.3109(2) 1.5405(2) 0.62303(17) 0.0438(8) Uani 1 1 d .
O11 O 0.3836(3) 1.4936(2) 0.83604(18) 0.0467(8) Uani 1 1 d .
O12 O 0.3799(3) 1.3208(2) 0.99106(17) 0.0472(8) Uani 1 1 d .
O13 O 0.4106(2) 1.18544(19) 0.89132(17) 0.0428(7) Uani 1 1 d .
O14 O 0.1275(3) 1.1613(2) 0.49337(17) 0.0489(8) Uani 1 1 d .
O15 O 0.5997(2) 1.2059(2) 0.83412(17) 0.0430(7) Uani 1 1 d .
O16 O -0.0746(2) 1.2673(2) 0.63209(18) 0.0426(7) Uani 1 1 d .
O17 O 0.2005(3) 0.9392(2) 0.86211(19) 0.0499(8) Uani 1 1 d .
O18 O 0.3498(2) 1.0402(2) 0.84892(17) 0.0428(7) Uani 1 1 d .
O19 O 0.5371(2) 1.36634(19) 0.59408(16) 0.0381(7) Uani 1 1 d .
O20 O -0.1189(2) 1.3790(2) 0.84044(18) 0.0490(8) Uani 1 1 d .
O21 O 0.4841(3) 0.9344(2) 0.7550(2) 0.0551(9) Uani 1 1 d .
O22 O 0.0805(3) 1.3952(2) 0.98601(19) 0.0555(9) Uani 1 1 d .
O23 O -0.0408(2) 1.1354(2) 0.88843(19) 0.0515(9) Uani 1 1 d .
O24 O 0.1295(2) 0.9751(2) 0.66546(18) 0.0453(8) Uani 1 1 d .
O25 O 0.1615(2) 1.1153(2) 0.89683(17) 0.0439(8) Uani 1 1 d .
O26 O 0.2236(2) 1.2548(2) 0.94541(17) 0.0432(7) Uani 1 1 d .
O27 O 0.3363(2) 1.36579(18) 0.59121(16) 0.0358(7) Uani 1 1 d .
O28 O 0.4864(2) 1.10963(19) 0.76464(16) 0.0389(7) Uani 1 1 d .
O29 O 0.1184(2) 1.29246(18) 0.59201(16) 0.0364(7) Uani 1 1 d .
O30 O 0.0978(2) 1.15256(18) 0.64919(16) 0.0359(7) Uani 1 1 d .
O31 O 0.0567(2) 1.27395(19) 0.88405(16) 0.0394(7) Uani 1 1 d .
O32 O 0.5073(2) 1.24823(18) 0.70660(16) 0.0362(7) Uani 1 1 d .
O33 O 0.4218(2) 1.31887(18) 0.83507(16) 0.0373(7) Uani 1 1 d .
O34 O 0.2500(2) 1.38536(19) 0.88257(16) 0.0381(7) Uani 1 1 d .
O35 O 0.0727(2) 1.4149(2) 0.83505(17) 0.0419(7) Uani 1 1 d .
O36 O 0.3888(2) 1.39886(18) 0.70879(15) 0.0358(7) Uani 1 1 d .
O37 O 0.1172(2) 1.08346(19) 0.78141(16) 0.0397(7) Uani 1 1 d .
O38 O 0.1673(2) 1.43532(18) 0.62706(16) 0.0378(7) Uani 1 1 d .
O39 O 0.0061(2) 1.23748(19) 0.76679(16) 0.0384(7) Uani 1 1 d .
O40 O 0.2299(2) 1.4730(2) 0.75612(16) 0.0406(7) Uani 1 1 d .
O41 O 0.0131(2) 1.37175(19) 0.70885(16) 0.0400(7) Uani 1 1 d .
O42 O 0.2875(2) 1.01579(19) 0.73405(16) 0.0397(7) Uani 1 1 d .
N1 N 0.7267(3) 1.3291(3) 0.4908(2) 0.0449(9) Uani 1 1 d .
H1 H 0.7048 1.3622 0.4542 0.054 Uiso 1 1 calc R
N2 N 0.6414(3) 1.4571(3) 0.6905(2) 0.0516(11) Uani 1 1 d .
H2 H 0.6932 1.4793 0.6962 0.062 Uiso 1 1 calc R
N3 N 0.8187(3) 1.4206(3) 0.5731(2) 0.0476(10) Uani 1 1 d .
H3A H 0.8176 1.4741 0.5789 0.057 Uiso 1 1 calc R
H3B H 0.8543 1.3916 0.6051 0.057 Uiso 1 1 calc R
N4 N 0.6232(3) 1.5099(2) 0.5367(2) 0.0444(9) Uani 1 1 d .
H4A H 0.6718 1.5374 0.5289 0.053 Uiso 1 1 calc R
H4B H 0.6080 1.4986 0.4939 0.053 Uiso 1 1 calc R
N5 N 0.7161(3) 1.2924(3) 0.6593(2) 0.0454(9) Uani 1 1 d .
H5A H 0.6731 1.2592 0.6619 0.055 Uiso 1 1 calc R
H5B H 0.7734 1.2637 0.6421 0.055 Uiso 1 1 calc R
N6 N 0.7715(4) 0.9064(3) -0.1947(3) 0.0665(13) Uani 1 1 d .
H6A H 0.7349 0.8679 -0.1923 0.080 Uiso 1 1 calc R
H6B H 0.8115 0.8952 -0.1607 0.080 Uiso 1 1 calc R
N7 N 0.8052(3) 1.0384(3) -0.2884(2) 0.0467(10) Uani 1 1 d .
H7 H 0.7546 1.0553 -0.3139 0.056 Uiso 1 1 calc R
N8 N 0.9365(3) 0.9417(3) -0.3998(2) 0.0502(10) Uani 1 1 d .
H8A H 0.9941 0.9490 -0.3899 0.060 Uiso 1 1 calc R
H8B H 0.9458 0.9003 -0.4303 0.060 Uiso 1 1 calc R
N9 N 0.9821(4) 0.8915(3) -0.2468(3) 0.0652(13) Uani 1 1 d .
H9A H 1.0287 0.9126 -0.2729 0.078 Uiso 1 1 calc R
H9B H 0.9696 0.9153 -0.2042 0.078 Uiso 1 1 calc R
N10 N 0.9024(5) 0.7812(3) -0.3226(4) 0.0877(18) Uani 1 1 d .
H10 H 0.9120 0.7784 -0.3709 0.105 Uiso 1 1 calc R
N11 N 0.7295(4) 0.8955(3) -0.3535(3) 0.0639(13) Uani 1 1 d .
H11A H 0.6853 0.9418 -0.3480 0.077 Uiso 1 1 calc R
H11B H 0.7474 0.8899 -0.4004 0.077 Uiso 1 1 calc R
N12 N 0.8238(4) 0.2375(4) 0.0809(3) 0.0719(15) Uani 1 1 d .
H12A H 0.8094 0.2459 0.1278 0.086 Uiso 1 1 calc R
H12B H 0.8454 0.1836 0.0744 0.086 Uiso 1 1 calc R
N13 N 0.5907(3) 0.3359(3) -0.0449(3) 0.0585(12) Uani 1 1 d .
H13A H 0.6109 0.3172 -0.0890 0.070 Uiso 1 1 calc R
H13B H 0.5364 0.3176 -0.0303 0.070 Uiso 1 1 calc R
N14 N 0.7613(3) 0.1985(3) -0.0623(2) 0.0531(11) Uani 1 1 d .
H14A H 0.7303 0.2114 -0.1012 0.064 Uiso 1 1 calc R
H14B H 0.8231 0.2020 -0.0738 0.064 Uiso 1 1 calc R
N15 N 0.6331(3) 0.1739(3) 0.0601(2) 0.0490(10) Uani 1 1 d .
H15 H 0.6686 0.1474 0.0941 0.059 Uiso 1 1 calc R
N16 N 0.7753(3) 0.3758(3) -0.0106(2) 0.0493(10) Uani 1 1 d .
H16 H 0.8043 0.3631 -0.0551 0.059 Uiso 1 1 calc R
N17 N 0.6187(4) 0.3384(3) 0.1189(3) 0.0712(15) Uani 1 1 d .
H17A H 0.6511 0.3194 0.1561 0.085 Uiso 1 1 calc R
H17B H 0.6187 0.3925 0.1142 0.085 Uiso 1 1 calc R
N18 N 0.7134(6) 1.1862(4) 0.2934(4) 0.109(2) Uani 1 1 d .
H18A H 0.6711 1.2024 0.2623 0.163 Uiso 1 1 d R
H18B H 0.7250 1.1318 0.2972 0.163 Uiso 1 1 d R
C1 C 0.8314(4) 1.3195(4) 0.4821(3) 0.0537(13) Uani 1 1 d .
H1A H 0.8557 1.3062 0.4332 0.064 Uiso 1 1 calc R
H1B H 0.8586 1.2748 0.5127 0.064 Uiso 1 1 calc R
C2 C 0.8604(4) 1.3973(4) 0.5008(3) 0.0575(14) Uani 1 1 d .
H2A H 0.9295 1.3894 0.4979 0.069 Uiso 1 1 calc R
H2B H 0.8385 1.4408 0.4673 0.069 Uiso 1 1 calc R
C3 C 0.5402(4) 1.5650(3) 0.5728(3) 0.0551(13) Uani 1 1 d .
H3C H 0.4858 1.5376 0.5793 0.066 Uiso 1 1 calc R
H3D H 0.5237 1.6136 0.5430 0.066 Uiso 1 1 calc R
C4 C 0.5603(5) 1.5900(4) 0.6440(3) 0.0645(15) Uani 1 1 d .
H4C H 0.5125 1.6372 0.6596 0.077 Uiso 1 1 calc R
H4D H 0.6222 1.6064 0.6389 0.077 Uiso 1 1 calc R
C5 C 0.5600(5) 1.5228(4) 0.7003(4) 0.0717(17) Uani 1 1 d .
H5C H 0.5585 1.5461 0.7466 0.086 Uiso 1 1 calc R
H5D H 0.5023 1.5007 0.7002 0.086 Uiso 1 1 calc R
C6 C 0.6390(5) 1.3915(4) 0.7468(3) 0.0634(15) Uani 1 1 d .
H6C H 0.5793 1.3717 0.7489 0.076 Uiso 1 1 calc R
H6D H 0.6428 1.4133 0.7928 0.076 Uiso 1 1 calc R
C7 C 0.7214(4) 1.3223(4) 0.7302(3) 0.0573(14) Uani 1 1 d .
H7A H 0.7813 1.3410 0.7312 0.069 Uiso 1 1 calc R
H7B H 0.7188 1.2784 0.7656 0.069 Uiso 1 1 calc R
C8 C 0.7115(5) 0.9888(5) -0.1856(3) 0.0729(18) Uani 1 1 d .
H8C H 0.6884 0.9973 -0.1358 0.088 Uiso 1 1 calc R
H8D H 0.6568 0.9942 -0.2124 0.088 Uiso 1 1 calc R
C9 C 0.7722(4) 1.0514(4) -0.2126(3) 0.0580(14) Uani 1 1 d .
H9C H 0.7349 1.1062 -0.2063 0.070 Uiso 1 1 calc R
H9D H 0.8267 1.0458 -0.1857 0.070 Uiso 1 1 calc R
C10 C 0.8866(5) 1.0167(4) -0.4329(3) 0.0589(14) Uani 1 1 d .
H10A H 0.8196 1.0140 -0.4322 0.071 Uiso 1 1 calc R
H10B H 0.9132 1.0208 -0.4821 0.071 Uiso 1 1 calc R
C11 C 0.8956(5) 1.0917(4) -0.3944(3) 0.0620(15) Uani 1 1 d .
H11C H 0.8494 1.1376 -0.4101 0.074 Uiso 1 1 calc R
H11D H 0.9588 1.1038 -0.4085 0.074 Uiso 1 1 calc R
C12 C 0.8810(4) 1.0854(3) -0.3141(3) 0.0526(13) Uani 1 1 d .
H12C H 0.9405 1.0590 -0.2965 0.063 Uiso 1 1 calc R
H12D H 0.8637 1.1401 -0.2951 0.063 Uiso 1 1 calc R
C13 C 0.9989(7) 0.7577(5) -0.2991(7) 0.129(4) Uani 1 1 d .
H13C H 1.0112 0.6995 -0.2878 0.155 Uiso 1 1 calc R
H13D H 1.0458 0.7679 -0.3381 0.155 Uiso 1 1 calc R
C14 C 1.0107(7) 0.8014(6) -0.2382(6) 0.114(3) Uani 1 1 d .
H14C H 1.0772 0.7883 -0.2292 0.137 Uiso 1 1 calc R
H14D H 0.9728 0.7830 -0.1970 0.137 Uiso 1 1 calc R
C15 C 0.8357(7) 0.7277(4) -0.3009(5) 0.103(3) Uani 1 1 d .
H15A H 0.8171 0.7324 -0.2501 0.123 Uiso 1 1 calc R
H15B H 0.8672 0.6715 -0.3097 0.123 Uiso 1 1 calc R
C16 C 0.7476(7) 0.7465(5) -0.3390(4) 0.090(3) Uani 1 1 d .
H16A H 0.7675 0.7420 -0.3896 0.108 Uiso 1 1 calc R
H16B H 0.7102 0.7044 -0.3254 0.108 Uiso 1 1 calc R
C17 C 0.6847(6) 0.8262(5) -0.3272(4) 0.085(2) Uani 1 1 d .
H17C H 0.6650 0.8319 -0.2766 0.102 Uiso 1 1 calc R
H17D H 0.6278 0.8279 -0.3508 0.102 Uiso 1 1 calc R
C18 C 0.8980(5) 0.2855(6) 0.0504(4) 0.091(2) Uani 1 1 d .
H18C H 0.9309 0.2611 0.0066 0.109 Uiso 1 1 calc R
H18D H 0.9448 0.2841 0.0838 0.109 Uiso 1 1 calc R
C19 C 0.8514(5) 0.3736(5) 0.0355(4) 0.076(2) Uani 1 1 d .
H19A H 0.8249 0.4000 0.0799 0.091 Uiso 1 1 calc R
H19B H 0.8990 0.4033 0.0123 0.091 Uiso 1 1 calc R
C20 C 0.5193(5) 0.3275(4) 0.1366(4) 0.079(2) Uani 1 1 d .
H20A H 0.4836 0.3471 0.0967 0.095 Uiso 1 1 calc R
H20B H 0.4907 0.3606 0.1772 0.095 Uiso 1 1 calc R
C21 C 0.5110(5) 0.2388(4) 0.1538(4) 0.0724(18) Uani 1 1 d .
H21A H 0.5539 0.2171 0.1891 0.087 Uiso 1 1 calc R
H21B H 0.4464 0.2373 0.1748 0.087 Uiso 1 1 calc R
C22 C 0.5339(4) 0.1848(4) 0.0906(3) 0.0634(15) Uani 1 1 d .
H22A H 0.5189 0.1315 0.1046 0.076 Uiso 1 1 calc R
H22B H 0.4933 0.2081 0.0543 0.076 Uiso 1 1 calc R
C23 C 0.6518(5) 0.1197(4) -0.0019(3) 0.0634(16) Uani 1 1 d .
H23A H 0.6076 0.1406 -0.0365 0.076 Uiso 1 1 calc R
H23B H 0.6421 0.0652 0.0134 0.076 Uiso 1 1 calc R
C24 C 0.7527(5) 0.1157(4) -0.0354(3) 0.0666(16) Uani 1 1 d .
H24A H 0.7973 0.0973 -0.0006 0.080 Uiso 1 1 calc R
H24B H 0.7668 0.0775 -0.0742 0.080 Uiso 1 1 calc R
C25 C 0.7189(5) 0.4603(4) -0.0151(3) 0.0692(17) Uani 1 1 d .
H25A H 0.6844 0.4750 0.0311 0.083 Uiso 1 1 calc R
H25B H 0.7620 0.4983 -0.0276 0.083 Uiso 1 1 calc R
C26 C 0.6508(5) 0.4674(4) -0.0684(4) 0.0752(18) Uani 1 1 d .
H26A H 0.6855 0.4460 -0.1127 0.090 Uiso 1 1 calc R
H26B H 0.6259 0.5250 -0.0767 0.090 Uiso 1 1 calc R
C27 C 0.5674(5) 0.4243(4) -0.0501(4) 0.0759(18) Uani 1 1 d .
H27A H 0.5338 0.4444 -0.0050 0.091 Uiso 1 1 calc R
H27B H 0.5236 0.4395 -0.0860 0.091 Uiso 1 1 calc R
C28 C 0.6935(5) 1.2515(4) 0.4860(4) 0.0709(18) Uani 1 1 d .
H28A H 0.6242 1.2632 0.4916 0.085 Uiso 1 1 calc R
H28B H 0.7137 1.2165 0.5261 0.085 Uiso 1 1 calc R
C29 C 0.7268(6) 1.2025(6) 0.4180(5) 0.103(3) Uani 1 1 d .
H29A H 0.7909 1.2104 0.4010 0.123 Uiso 1 1 calc R
H29B H 0.7307 1.1448 0.4305 0.123 Uiso 1 1 calc R
C30 C 0.6727(8) 1.2205(8) 0.3644(6) 0.152(5) Uani 1 1 d .
H30A H 0.6574 1.2796 0.3588 0.182 Uiso 1 1 calc R
H30B H 0.6131 1.2017 0.3781 0.182 Uiso 1 1 calc R
O43 O 0.0968(4) 1.4378(3) 1.1220(3) 0.0906(15) Uiso 1 1 d .
O44 O -0.0167(4) 0.9598(4) 0.9022(3) 0.1016(17) Uiso 1 1 d .
O45 O -0.1821(5) 1.5116(4) 0.7426(4) 0.120(2) Uiso 1 1 d .
O46 O 0.2469(5) 1.2796(5) 1.1166(4) 0.132(2) Uiso 1 1 d .
O47 O 0.7563(6) 1.3276(5) 0.2341(4) 0.140(3) Uiso 1 1 d .
O48 O 0.2571(7) 1.2400(6) 0.7424(5) 0.180(4) Uiso 1 1 d .

loop_
_atom_site_aniso_label
_atom_site_aniso_U_11
_atom_site_aniso_U_22
_atom_site_aniso_U_33
_atom_site_aniso_U_23
_atom_site_aniso_U_13
_atom_site_aniso_U_12
Sb1 0.03503(16) 0.03400(16) 0.04545(16) -0.00635(13) -0.00170(13) -0.00728(12)
Sb2 0.03362(16) 0.04008(16) 0.03597(15) -0.00197(12) -0.00178(12) -0.01005(13)
Sb3 0.03185(16) 0.03507(16) 0.04264(16) 0.00123(12) -0.00706(12) -0.00669(12)
Sb6 0.04063(17) 0.03788(17) 0.04516(17) 0.00616(13) -0.01131(13) -0.00959(13)
Sb5 0.04324(18) 0.04693(18) 0.03683(15) 0.00297(13) -0.00190(13) -0.01362(14)
Sb4 0.03634(17) 0.03538(16) 0.04385(16) -0.00739(13) -0.00389(13) -0.00584(13)
Co1 0.0327(3) 0.0371(3) 0.0395(3) 0.0021(3) -0.0043(2) -0.0098(3)
Co2 0.0443(4) 0.0392(3) 0.0488(4) -0.0035(3) -0.0053(3) -0.0082(3)
Co3 0.0393(4) 0.0440(4) 0.0478(4) -0.0071(3) -0.0043(3) -0.0115(3)
V1 0.0310(4) 0.0324(4) 0.0355(4) -0.0002(3) -0.0046(3) -0.0080(3)
V2 0.0293(4) 0.0342(4) 0.0411(4) 0.0002(3) -0.0040(3) -0.0057(3)
V3 0.0333(4) 0.0321(4) 0.0356(4) 0.0016(3) -0.0058(3) -0.0090(3)
V4 0.0338(4) 0.0322(4) 0.0355(4) -0.0029(3) -0.0055(3) -0.0073(3)
V5 0.0350(4) 0.0388(4) 0.0345(4) -0.0012(3) -0.0062(3) -0.0083(3)
V6 0.0346(4) 0.0340(4) 0.0355(4) -0.0034(3) -0.0053(3) -0.0095(3)
V7 0.0315(4) 0.0347(4) 0.0360(4) 0.0009(3) -0.0062(3) -0.0066(3)
V8 0.0287(4) 0.0321(4) 0.0377(4) -0.0002(3) -0.0047(3) -0.0072(3)
V9 0.0361(4) 0.0338(4) 0.0424(4) 0.0040(3) -0.0058(3) -0.0084(3)
V10 0.0290(4) 0.0319(4) 0.0344(4) 0.0001(3) -0.0035(3) -0.0080(3)
V11 0.0306(4) 0.0389(4) 0.0375(4) -0.0035(3) -0.0013(3) -0.0055(3)
V12 0.0350(4) 0.0332(4) 0.0433(4) 0.0013(3) -0.0059(3) -0.0062(3)
V13 0.0344(4) 0.0402(4) 0.0372(4) -0.0043(3) -0.0021(3) -0.0072(3)
V14 0.0331(4) 0.0382(4) 0.0383(4) 0.0021(3) -0.0026(3) -0.0090(3)
V15 0.0329(4) 0.0312(4) 0.0408(4) -0.0012(3) -0.0043(3) -0.0083(3)
O1 0.0400(18) 0.0435(18) 0.0415(17) -0.0078(14) 0.0003(14) -0.0066(15)
O2 0.0416(18) 0.0346(17) 0.0543(19) -0.0041(14) -0.0077(15) -0.0035(14)
O3 0.053(2) 0.050(2) 0.0408(17) 0.0087(15) -0.0116(15) -0.0130(17)
O4 0.0350(17) 0.0400(17) 0.0462(17) -0.0006(14) -0.0004(14) -0.0045(14)
O5 0.0388(18) 0.0425(18) 0.0455(17) 0.0004(14) -0.0044(14) -0.0124(14)
O6 0.0388(17) 0.0326(16) 0.0423(16) -0.0022(13) -0.0064(13) -0.0060(13)
O7 0.0347(17) 0.0354(16) 0.0455(17) -0.0034(14) -0.0022(13) -0.0083(13)
O8 0.0464(19) 0.0438(18) 0.0410(17) 0.0063(14) -0.0100(15) -0.0127(15)
O9 0.0341(18) 0.053(2) 0.054(2) -0.0013(16) -0.0026(15) -0.0029(15)
O10 0.048(2) 0.0394(18) 0.0483(18) 0.0062(14) -0.0095(15) -0.0167(15)
O11 0.051(2) 0.0400(18) 0.0528(19) -0.0063(15) -0.0081(16) -0.0152(16)
O12 0.049(2) 0.055(2) 0.0408(17) -0.0032(15) -0.0118(15) -0.0116(16)
O13 0.0447(19) 0.0362(17) 0.0455(17) 0.0024(14) 0.0002(15) -0.0067(14)
O14 0.056(2) 0.054(2) 0.0430(18) -0.0087(16) -0.0111(16) -0.0206(17)
O15 0.0356(17) 0.0469(19) 0.0465(18) -0.0010(15) -0.0113(14) -0.0039(15)
O16 0.0331(17) 0.0416(18) 0.0546(19) 0.0021(15) -0.0113(14) -0.0077(14)
O17 0.055(2) 0.0394(18) 0.057(2) 0.0112(16) -0.0116(17) -0.0144(16)
O18 0.0378(18) 0.0481(19) 0.0436(17) 0.0008(15) -0.0047(14) -0.0115(15)
O19 0.0314(16) 0.0397(17) 0.0441(17) 0.0017(14) -0.0020(13) -0.0110(13)
O20 0.0353(18) 0.062(2) 0.0470(18) -0.0045(16) -0.0011(15) -0.0037(16)
O21 0.052(2) 0.0391(19) 0.069(2) 0.0021(17) -0.0046(18) 0.0019(16)
O22 0.050(2) 0.067(2) 0.0485(19) -0.0155(18) 0.0026(16) -0.0101(18)
O23 0.0413(19) 0.054(2) 0.059(2) 0.0065(17) 0.0034(16) -0.0141(16)
O24 0.0434(19) 0.0386(18) 0.057(2) -0.0050(15) -0.0074(16) -0.0135(15)
O25 0.0409(19) 0.0430(18) 0.0466(18) -0.0015(15) -0.0074(15) -0.0029(15)
O26 0.0366(18) 0.0473(19) 0.0468(18) 0.0056(15) -0.0057(14) -0.0112(15)
O27 0.0339(16) 0.0341(16) 0.0400(16) -0.0022(13) -0.0052(13) -0.0072(13)
O28 0.0373(17) 0.0379(17) 0.0432(17) -0.0008(14) -0.0048(14) -0.0110(14)
O29 0.0350(16) 0.0354(16) 0.0399(16) -0.0015(13) -0.0035(13) -0.0095(13)
O30 0.0336(16) 0.0344(16) 0.0395(16) -0.0009(13) -0.0037(13) -0.0060(13)
O31 0.0358(17) 0.0416(18) 0.0403(16) 0.0000(14) -0.0044(13) -0.0060(14)
O32 0.0367(17) 0.0325(16) 0.0401(16) -0.0013(13) -0.0052(13) -0.0075(13)
O33 0.0361(17) 0.0371(17) 0.0385(16) -0.0009(13) -0.0047(13) -0.0058(13)
O34 0.0371(17) 0.0396(17) 0.0382(16) -0.0006(13) -0.0063(13) -0.0074(14)
O35 0.0401(18) 0.0406(18) 0.0463(17) 0.0006(14) -0.0115(14) -0.0073(14)
O36 0.0359(17) 0.0356(16) 0.0359(15) 0.0004(12) -0.0077(13) -0.0051(13)
O37 0.0368(17) 0.0419(18) 0.0403(16) 0.0020(14) -0.0052(13) -0.0077(14)
O38 0.0345(17) 0.0364(16) 0.0440(17) -0.0050(13) -0.0044(13) -0.0096(13)
O39 0.0386(17) 0.0370(17) 0.0398(16) -0.0021(13) -0.0041(13) -0.0073(14)
O40 0.0357(17) 0.0452(18) 0.0387(16) 0.0016(14) -0.0046(13) -0.0023(14)
O41 0.0430(18) 0.0365(17) 0.0408(16) -0.0037(13) 0.0009(14) -0.0110(14)
O42 0.0389(18) 0.0358(17) 0.0442(17) -0.0002(13) -0.0045(14) -0.0071(14)
N1 0.040(2) 0.047(2) 0.046(2) 0.0006(18) -0.0015(18) -0.0057(18)
N2 0.056(3) 0.053(3) 0.049(2) -0.007(2) -0.003(2) -0.017(2)
N3 0.037(2) 0.044(2) 0.063(3) 0.008(2) -0.0095(19) -0.0098(18)
N4 0.042(2) 0.047(2) 0.046(2) 0.0049(18) -0.0064(18) -0.0136(19)
N5 0.035(2) 0.048(2) 0.055(2) 0.0077(19) -0.0072(18) -0.0126(18)
N6 0.077(4) 0.071(3) 0.053(3) 0.002(2) -0.004(2) -0.022(3)
N7 0.043(2) 0.048(2) 0.049(2) -0.0047(19) -0.0124(19) -0.0029(19)
N8 0.051(3) 0.050(2) 0.051(2) -0.012(2) -0.004(2) -0.011(2)
N9 0.053(3) 0.075(3) 0.068(3) 0.012(3) -0.014(2) -0.014(3)
N10 0.083(4) 0.053(3) 0.128(5) -0.003(3) -0.014(4) -0.012(3)
N11 0.063(3) 0.076(3) 0.059(3) -0.012(2) -0.009(2) -0.025(3)
N12 0.059(3) 0.088(4) 0.072(3) 0.012(3) -0.024(3) -0.017(3)
N13 0.048(3) 0.060(3) 0.068(3) 0.001(2) -0.015(2) -0.008(2)
N14 0.055(3) 0.054(3) 0.050(2) -0.005(2) -0.004(2) -0.010(2)
N15 0.053(3) 0.046(2) 0.050(2) 0.0020(19) -0.010(2) -0.011(2)
N16 0.050(3) 0.059(3) 0.044(2) -0.006(2) -0.0038(19) -0.024(2)
N17 0.083(4) 0.060(3) 0.072(3) -0.025(3) 0.015(3) -0.026(3)
N18 0.142(7) 0.075(4) 0.101(5) -0.034(4) -0.033(5) 0.018(4)
C1 0.040(3) 0.062(3) 0.055(3) 0.001(3) 0.003(2) -0.004(2)
C2 0.039(3) 0.063(4) 0.068(3) 0.010(3) 0.005(3) -0.013(3)
C3 0.042(3) 0.046(3) 0.074(4) 0.006(3) -0.009(3) -0.001(2)
C4 0.064(4) 0.049(3) 0.079(4) -0.011(3) -0.002(3) -0.010(3)
C5 0.072(4) 0.071(4) 0.068(4) -0.016(3) -0.003(3) -0.005(3)
C6 0.070(4) 0.076(4) 0.047(3) 0.000(3) -0.004(3) -0.023(3)
C7 0.055(3) 0.070(4) 0.051(3) 0.017(3) -0.017(3) -0.018(3)
C8 0.053(4) 0.107(5) 0.059(4) -0.017(4) 0.003(3) -0.018(4)
C9 0.052(3) 0.062(3) 0.055(3) -0.018(3) 0.001(3) 0.001(3)
C10 0.066(4) 0.060(4) 0.053(3) 0.003(3) -0.008(3) -0.020(3)
C11 0.069(4) 0.051(3) 0.067(4) 0.001(3) -0.006(3) -0.017(3)
C12 0.055(3) 0.041(3) 0.065(3) -0.003(2) -0.012(3) -0.013(2)
C13 0.109(8) 0.064(5) 0.204(12) -0.014(6) -0.045(8) 0.029(5)
C14 0.093(6) 0.094(6) 0.142(8) 0.021(6) -0.039(6) 0.027(5)
C15 0.152(9) 0.048(4) 0.111(6) 0.007(4) -0.010(6) -0.033(5)
C16 0.123(7) 0.086(5) 0.078(5) -0.016(4) 0.005(5) -0.064(5)
C17 0.079(5) 0.122(7) 0.068(4) -0.019(4) 0.004(4) -0.057(5)
C18 0.050(4) 0.138(8) 0.087(5) -0.011(5) -0.016(4) -0.016(4)
C19 0.078(5) 0.100(5) 0.064(4) -0.006(4) -0.008(3) -0.051(4)
C20 0.074(5) 0.060(4) 0.092(5) -0.009(3) 0.030(4) -0.007(3)
C21 0.070(4) 0.070(4) 0.073(4) 0.005(3) 0.013(3) -0.017(3)
C22 0.060(4) 0.055(3) 0.075(4) 0.010(3) -0.001(3) -0.017(3)
C23 0.091(5) 0.049(3) 0.056(3) -0.004(3) -0.008(3) -0.027(3)
C24 0.087(5) 0.054(3) 0.055(3) -0.017(3) -0.005(3) -0.002(3)
C25 0.085(5) 0.063(4) 0.060(3) -0.003(3) 0.009(3) -0.024(3)
C26 0.078(5) 0.069(4) 0.076(4) -0.002(3) 0.000(4) -0.012(4)
C27 0.076(5) 0.067(4) 0.083(5) 0.006(3) -0.013(4) -0.010(3)
C28 0.062(4) 0.063(4) 0.090(5) -0.025(3) 0.007(3) -0.019(3)
C29 0.087(6) 0.097(6) 0.126(7) -0.060(5) 0.004(5) -0.017(5)
C30 0.129(9) 0.180(11) 0.124(8) -0.074(8) -0.064(7) 0.072(8)

loop_
_atom_type_symbol
_atom_type_description
_atom_type_scat_dispersion_real
_atom_type_scat_dispersion_imag
_atom_type_scat_source
C C 0.0033 0.0016 'International Tables Vol C Tables 4.2.6.8 and 6.1.1.4'
H H 0.0000 0.0000 'International Tables Vol C Tables 4.2.6.8 and 6.1.1.4'
N N 0.0061 0.0033 'International Tables Vol C Tables 4.2.6.8 and 6.1.1.4'
O O 0.0106 0.0060 'International Tables Vol C Tables 4.2.6.8 and 6.1.1.4'
V V 0.3005 0.5294 'International Tables Vol C Tables 4.2.6.8 and 6.1.1.4'
Co Co 0.3494 0.9721 'International Tables Vol C Tables 4.2.6.8 and 6.1.1.4'
Sb Sb -0.5866 1.5461 'International Tables Vol C Tables 4.2.6.8 and 6.1.1.4'

loop_
_geom_angle_atom_site_label_1
_geom_angle_atom_site_label_2
_geom_angle_atom_site_label_3
_geom_angle
O4 Sb1 O5 95.83(14)
O4 Sb1 O1 96.15(13)
O5 Sb1 O1 95.10(13)
O6 Sb2 O7 95.92(13)
O6 Sb2 O1 99.00(13)
O7 Sb2 O1 96.63(13)
O41 Sb3 O2 97.79(13)
O41 Sb3 O38 96.18(13)
O2 Sb3 O38 94.91(13)
O13 Sb6 O18 97.13(14)
O13 Sb6 O3 96.53(14)
O18 Sb6 O3 96.43(14)
O25 Sb5 O26 94.83(14)
O25 Sb5 O3 96.58(14)
O26 Sb5 O3 95.55(14)
O35 Sb4 O2 96.80(13)
O35 Sb4 O40 93.94(14)
O2 Sb4 O40 96.71(13)
O19 Co1 N4 89.76(14)
O19 Co1 N5 89.31(14)
N4 Co1 N5 170.24(16)
O19 Co1 N2 92.92(15)
N4 Co1 N2 89.30(17)
N5 Co1 N2 81.04(17)
O19 Co1 N3 173.50(15)
N4 Co1 N3 90.01(16)
N5 Co1 N3 92.01(16)
N2 Co1 N3 93.57(17)
O19 Co1 N1 93.23(14)
N4 Co1 N1 94.97(16)
N5 Co1 N1 94.79(16)
N2 Co1 N1 172.52(17)
N3 Co1 N1 80.32(16)
N7 Co2 N10 176.4(2)
N7 Co2 N11 93.80(19)
N10 Co2 N11 84.5(2)
N7 Co2 N8 86.81(16)
N10 Co2 N8 90.2(2)
N11 Co2 N8 95.19(18)
N7 Co2 N9 99.74(18)
N10 Co2 N9 82.2(2)
N11 Co2 N9 165.9(2)
N8 Co2 N9 89.63(18)
N7 Co2 N6 81.07(18)
N10 Co2 N6 102.1(2)
N11 Co2 N6 91.29(19)
N8 Co2 N6 166.62(18)
N9 Co2 N6 86.8(2)
N16 Co3 N17 97.62(18)
N16 Co3 N13 87.89(18)
N17 Co3 N13 94.5(2)
N16 Co3 N14 95.02(17)
N17 Co3 N14 167.27(18)
N13 Co3 N14 87.52(19)
N16 Co3 N15 173.22(18)
N17 Co3 N15 85.98(18)
N13 Co3 N15 97.60(18)
N14 Co3 N15 81.29(16)
N16 Co3 N12 81.25(19)
N17 Co3 N12 91.1(2)
N13 Co3 N12 168.36(19)
N14 Co3 N12 89.3(2)
N15 Co3 N12 92.96(19)
O8 V1 O29 114.20(15)
O8 V1 O27 110.67(15)
O29 V1 O27 135.12(13)
O8 V1 O38 104.46(16)
O29 V1 O38 88.76(13)
O27 V1 O38 79.53(13)
O8 V1 O7 104.91(15)
O29 V1 O7 79.48(13)
O27 V1 O7 89.94(13)
O38 V1 O7 150.63(13)
O8 V1 V6 113.03(12)
O29 V1 V6 38.92(9)
O27 V1 V6 120.16(9)
O38 V1 V6 124.28(9)
O7 V1 V6 40.73(9)
O8 V1 V3 111.36(12)
O29 V1 V3 118.14(9)
O27 V1 V3 39.42(9)
O38 V1 V3 40.17(9)
O7 V1 V3 125.15(10)
V6 V1 V3 135.61(3)
O9 V2 O32 110.60(16)
O9 V2 O28 111.47(16)
O32 V2 O28 83.10(13)
O9 V2 O5 109.56(16)
O32 V2 O5 139.80(14)
O28 V2 O5 80.72(13)
O9 V2 O6 109.90(16)
O32 V2 O6 77.53(13)
O28 V2 O6 138.26(14)
O5 V2 O6 90.74(13)
O9 V2 V7 112.26(13)
O32 V2 V7 41.45(9)
O28 V2 V7 42.46(9)
O5 V2 V7 118.18(10)
O6 V2 V7 114.29(9)
O9 V2 V12 114.29(13)
O32 V2 V12 116.54(9)
O28 V2 V12 39.86(9)
O5 V2 V12 41.06(9)
O6 V2 V12 122.60(9)
V7 V2 V12 80.39(3)
O9 V2 V10 115.95(13)
O32 V2 V10 37.26(9)
O28 V2 V10 112.78(10)
O5 V2 V10 121.20(10)
O6 V2 V10 40.28(9)
V7 V2 V10 76.17(3)
V12 V2 V10 129.44(3)
O10 V3 O36 111.44(16)
O10 V3 O27 110.44(15)
O36 V3 O27 82.51(13)
O10 V3 O40 108.78(16)
O36 V3 O40 79.13(13)
O27 V3 O40 140.51(13)
O10 V3 O38 109.59(15)
O36 V3 O38 138.71(13)
O27 V3 O38 79.21(13)
O40 V3 O38 92.11(13)
O10 V3 V10 111.23(13)
O36 V3 V10 41.07(9)
O27 V3 V10 42.46(9)
O40 V3 V10 116.51(10)
O38 V3 V10 117.07(9)
O10 V3 V1 114.63(12)
O36 V3 V1 114.26(9)
O27 V3 V1 38.79(9)
O40 V3 V1 123.51(10)
O38 V3 V1 40.49(9)
V10 V3 V1 79.16(3)
O10 V3 V4 114.11(12)
O36 V3 V4 38.44(9)
O27 V3 V4 115.14(9)
O40 V3 V4 40.82(9)
O38 V3 V4 123.35(9)
V10 V3 V4 78.02(3)
V1 V3 V4 130.86(3)
O11 V4 O33 107.64(16)
O11 V4 O36 110.59(16)
O33 V4 O36 89.34(13)
O11 V4 O34 109.58(16)
O33 V4 O34 83.17(13)
O36 V4 O34 139.53(13)
O11 V4 O40 105.69(16)
O33 V4 O40 146.59(13)
O36 V4 O40 76.79(13)
O34 V4 O40 87.99(13)
O11 V4 V5 108.16(13)
O33 V4 V5 41.67(9)
O36 V4 V5 124.88(9)
O34 V4 V5 42.48(9)
O40 V4 V5 126.94(10)
O11 V4 V3 111.15(13)
O33 V4 V3 122.16(9)
O36 V4 V3 37.37(9)
O34 V4 V3 119.96(10)
O40 V4 V3 39.54(9)
V5 V4 V3 140.69(3)
O12 V5 O33 112.84(16)
O12 V5 O34 112.38(16)
O33 V5 O34 84.20(13)
O12 V5 O26 108.20(16)
O33 V5 O26 138.95(14)
O34 V5 O26 79.75(14)
O12 V5 O13 108.80(17)
O33 V5 O13 77.54(13)
O34 V5 O13 138.72(14)
O26 V5 O13 90.23(14)
O12 V5 V4 114.00(13)
O33 V5 V4 42.16(9)
O34 V5 V4 43.03(9)
O26 V5 V4 117.80(10)
O13 V5 V4 115.26(10)
O12 V5 V13 114.06(13)
O33 V5 V13 116.55(10)
O34 V5 V13 39.26(9)
O26 V5 V13 40.65(10)
O13 V5 V13 122.04(10)
V4 V5 V13 80.33(3)
O12 V5 V7 115.62(13)
O33 V5 V7 37.42(9)
O34 V5 V7 114.64(9)
O26 V5 V7 121.17(10)
O13 V5 V7 40.17(9)
V4 V5 V7 77.54(3)
V13 V5 V7 130.24(3)
O14 V6 O30 112.57(16)
O14 V6 O29 110.19(17)
O30 V6 O29 84.24(13)
O14 V6 O7 107.55(16)
O30 V6 O7 139.78(13)
O29 V6 O7 79.54(13)
O14 V6 O4 110.66(17)
O30 V6 O4 77.82(13)
O29 V6 O4 139.06(14)
O7 V6 O4 90.91(13)
O14 V6 V8 111.41(14)
O30 V6 V8 42.33(9)
O29 V6 V8 43.15(9)
O7 V6 V8 118.44(9)
O4 V6 V8 116.12(9)
O14 V6 V1 112.09(13)
O30 V6 V1 116.54(9)
O29 V6 V1 38.72(9)
O7 V6 V1 40.99(9)
O4 V6 V1 122.96(10)
V8 V6 V1 80.28(3)
O14 V6 V15 116.65(13)
O30 V6 V15 37.17(9)
O29 V6 V15 114.62(9)
O7 V6 V15 122.45(10)
O4 V6 V15 40.70(9)
V8 V6 V15 77.71(3)
V1 V6 V15 130.97(3)
O15 V7 O33 107.54(15)
O15 V7 O32 107.92(15)
O33 V7 O32 92.40(13)
O15 V7 O28 109.59(15)
O33 V7 O28 142.42(14)
O32 V7 O28 81.68(13)
O15 V7 O13 105.08(16)
O33 V7 O13 76.75(13)
O32 V7 O13 146.98(14)
O28 V7 O13 88.23(13)
O15 V7 V2 108.91(12)
O33 V7 V2 127.73(10)
O32 V7 V2 41.04(9)
O28 V7 V2 41.43(9)
O13 V7 V2 126.13(10)
O15 V7 V5 109.50(12)
O33 V7 V5 36.93(9)
O32 V7 V5 123.96(10)
O28 V7 V5 121.18(9)
O13 V7 V5 39.87(9)
V2 V7 V5 141.58(3)
O16 V8 O39 110.16(16)
O16 V8 O30 107.55(15)
O39 V8 O30 91.15(13)
O16 V8 O29 107.96(15)
O39 V8 O29 141.40(13)
O30 V8 O29 83.04(13)
O16 V8 O41 103.98(16)
O39 V8 O41 77.07(13)
O30 V8 O41 148.45(14)
O29 V8 O41 88.20(12)
O16 V8 V6 106.16(13)
O39 V8 V6 127.62(10)
O30 V8 V6 41.67(9)
O29 V8 V6 42.58(9)
O41 V8 V6 128.14(9)
O16 V8 V11 111.17(13)
O39 V8 V11 37.10(9)
O30 V8 V11 123.29(10)
O29 V8 V11 120.37(9)
O41 V8 V11 39.99(9)
V6 V8 V11 142.64(3)
O17 V9 O37 111.32(17)
O17 V9 O42 111.11(16)
O37 V9 O42 83.55(14)
O17 V9 O18 109.46(17)
O37 V9 O18 139.16(14)
O42 V9 O18 79.97(13)
O17 V9 O25 110.07(17)
O37 V9 O25 78.07(14)
O42 V9 O25 138.62(14)
O18 V9 O25 90.23(14)
O17 V9 V15 111.35(13)
O37 V9 V15 41.58(9)
O42 V9 V15 43.12(10)
O18 V9 V15 118.46(10)
O25 V9 V15 115.51(10)
O17 V9 V12 115.02(14)
O37 V9 V12 115.54(10)
O42 V9 V12 39.26(10)
O18 V9 V12 40.79(9)
O25 V9 V12 121.41(10)
V15 V9 V12 80.34(3)
O17 V9 V14 114.98(14)
O37 V9 V14 37.67(10)
O42 V9 V14 114.54(10)
O18 V9 V14 121.81(10)
O25 V9 V14 40.50(10)
V15 V9 V14 77.48(3)
V12 V9 V14 129.74(3)
O19 V10 O36 107.16(15)
O19 V10 O32 108.17(15)
O36 V10 O32 91.33(13)
O19 V10 O27 107.44(15)
O36 V10 O27 82.47(13)
O32 V10 O27 144.10(13)
O19 V10 O6 105.89(14)
O36 V10 O6 146.93(13)
O32 V10 O6 77.32(13)
O27 V10 O6 88.82(13)
O19 V10 V3 106.13(12)
O36 V10 V3 40.84(9)
O32 V10 V3 127.76(10)
O27 V10 V3 42.64(9)
O6 V10 V3 127.98(10)
O19 V10 V2 111.66(12)
O36 V10 V2 122.65(9)
O32 V10 V2 37.30(9)
O27 V10 V2 121.66(9)
O6 V10 V2 40.02(9)
V3 V10 V2 142.20(3)
O20 V11 O39 113.84(16)
O20 V11 O31 111.50(16)
O39 V11 O31 82.88(13)
O20 V11 O35 108.17(17)
O39 V11 O35 137.96(14)
O31 V11 O35 80.64(13)
O20 V11 O41 108.44(16)
O39 V11 O41 78.20(13)
O31 V11 O41 139.93(14)
O35 V11 O41 90.27(13)
O20 V11 V14 114.29(14)
O39 V11 V14 41.17(10)
O31 V11 V14 42.58(9)
O35 V11 V14 117.68(10)
O41 V11 V14 115.36(10)
O20 V11 V13 113.57(13)
O39 V11 V13 115.53(10)
O31 V11 V13 39.94(9)
O35 V11 V13 40.87(10)
O41 V11 V13 122.73(10)
V14 V11 V13 80.26(3)
O20 V11 V8 116.79(13)
O39 V11 V8 37.48(9)
O31 V11 V8 113.75(10)
O35 V11 V8 120.61(10)
O41 V11 V8 40.74(9)
V14 V11 V8 76.66(3)
V13 V11 V8 129.53(3)
O21 V12 O42 112.14(17)
O21 V12 O28 111.55(18)
O42 V12 O28 136.31(14)
O21 V12 O5 104.87(17)
O42 V12 O5 89.06(13)
O28 V12 O5 80.01(13)
O21 V12 O18 104.98(17)
O42 V12 O18 79.50(13)
O28 V12 O18 89.35(13)
O5 V12 O18 150.15(14)
O21 V12 V2 111.04(14)
O42 V12 V2 120.18(10)
O28 V12 V2 39.51(9)
O5 V12 V2 40.69(9)
O18 V12 V2 125.17(10)
O21 V12 V9 112.61(14)
O42 V12 V9 39.09(9)
O28 V12 V9 119.45(10)
O5 V12 V9 124.05(10)
O18 V12 V9 40.49(9)
V2 V12 V9 136.35(3)
O22 V13 O34 110.97(17)
O22 V13 O31 111.81(17)
O34 V13 O31 137.22(13)
O22 V13 O26 105.92(18)
O34 V13 O26 79.45(13)
O31 V13 O26 88.40(14)
O22 V13 O35 106.14(18)
O34 V13 O35 89.02(13)
O31 V13 O35 79.94(13)
O26 V13 O35 147.94(14)
O22 V13 V11 112.27(14)
O34 V13 V11 120.22(9)
O31 V13 V11 39.71(9)
O26 V13 V11 123.69(10)
O35 V13 V11 40.39(9)
O22 V13 V5 111.50(14)
O34 V13 V5 39.23(9)
O31 V13 V5 119.78(10)
O26 V13 V5 40.38(9)
O35 V13 V5 123.84(10)
V11 V13 V5 136.23(3)
O23 V14 O39 109.02(17)
O23 V14 O37 108.60(17)
O39 V14 O37 91.42(13)
O23 V14 O31 108.28(16)
O39 V14 O31 81.48(13)
O37 V14 O31 142.74(14)
O23 V14 O25 104.75(17)
O39 V14 O25 146.21(14)
O37 V14 O25 76.86(13)
O31 V14 O25 88.95(13)
O23 V14 V11 108.47(14)
O39 V14 V11 40.62(9)
O37 V14 V11 126.88(10)
O31 V14 V11 41.71(9)
O25 V14 V11 126.87(10)
O23 V14 V9 109.51(14)
O39 V14 V9 123.18(10)
O37 V14 V9 36.95(10)
O31 V14 V9 122.25(10)
O25 V14 V9 40.00(9)
V11 V14 V9 142.02(3)
O24 V15 O30 110.05(16)
O24 V15 O37 107.97(16)
O30 V15 O37 90.10(13)
O24 V15 O42 109.33(16)
O30 V15 O42 140.36(13)
O37 V15 O42 82.12(13)
O24 V15 O4 106.29(16)
O30 V15 O4 76.66(13)
O37 V15 O4 145.70(14)
O42 V15 O4 88.21(13)
O24 V15 V9 107.59(13)
O30 V15 V9 125.63(9)
O37 V15 V9 40.96(10)
O42 V15 V9 42.28(9)
O4 V15 V9 126.95(10)
O24 V15 V6 111.89(13)
O30 V15 V6 36.78(9)
O37 V15 V6 121.58(10)
O42 V15 V6 120.34(9)
O4 V15 V6 39.94(9)
V9 V15 V6 140.51(3)
Sb2 O1 Sb1 128.44(16)
Sb3 O2 Sb4 129.32(17)
Sb5 O3 Sb6 129.03(17)
Sb1 O4 V6 140.98(17)
Sb1 O4 V15 119.63(16)
V6 O4 V15 99.36(14)
Sb1 O5 V2 142.89(18)
Sb1 O5 V12 118.82(15)
V2 O5 V12 98.25(14)
Sb2 O6 V2 137.82(16)
Sb2 O6 V10 122.46(16)
V2 O6 V10 99.70(13)
Sb2 O7 V6 141.04(17)
Sb2 O7 V1 120.43(15)
V6 O7 V1 98.29(14)
Sb6 O13 V5 139.64(17)
Sb6 O13 V7 120.38(16)
V5 O13 V7 99.96(14)
Sb6 O18 V9 141.51(18)
Sb6 O18 V12 119.31(16)
V9 O18 V12 98.73(14)
V10 O19 Co1 149.75(19)
Sb5 O25 V9 140.69(18)
Sb5 O25 V14 119.81(16)
V9 O25 V14 99.50(14)
Sb5 O26 V5 140.90(19)
Sb5 O26 V13 120.13(16)
V5 O26 V13 98.96(14)
V1 O27 V10 151.06(17)
V1 O27 V3 101.79(14)
V10 O27 V3 94.90(13)
V2 O28 V12 100.63(14)
V2 O28 V7 96.12(13)
V12 O28 V7 151.96(18)
V1 O29 V6 102.36(14)
V1 O29 V8 153.59(17)
V6 O29 V8 94.27(13)
V6 O30 V15 106.05(15)
V6 O30 V8 96.00(13)
V15 O30 V8 148.78(17)
V11 O31 V13 100.35(14)
V11 O31 V14 95.71(14)
V13 O31 V14 150.82(18)
V10 O32 V2 105.44(14)
V10 O32 V7 144.86(17)
V2 O32 V7 97.52(13)
V5 O33 V4 96.17(14)
V5 O33 V7 105.66(15)
V4 O33 V7 147.81(17)
V5 O34 V13 101.51(14)
V5 O34 V4 94.48(14)
V13 O34 V4 152.19(17)
Sb4 O35 V11 141.23(18)
Sb4 O35 V13 120.03(16)
V11 O35 V13 98.74(14)
V3 O36 V10 98.09(13)
V3 O36 V4 104.19(15)
V10 O36 V4 149.96(17)
V9 O37 V15 97.47(15)
V9 O37 V14 105.38(15)
V15 O37 V14 148.25(18)
Sb3 O38 V3 141.20(16)
Sb3 O38 V1 119.27(15)
V3 O38 V1 99.34(14)
V11 O39 V8 105.42(15)
V11 O39 V14 98.21(14)
V8 O39 V14 146.66(18)
Sb4 O40 V3 138.56(17)
Sb4 O40 V4 121.78(15)
V3 O40 V4 99.64(14)
Sb3 O41 V11 140.05(17)
Sb3 O41 V8 120.62(15)
V11 O41 V8 99.27(14)
V9 O42 V12 101.65(15)
V9 O42 V15 94.60(14)
V12 O42 V15 151.73(18)
C1 N1 C28 113.1(4)
C1 N1 Co1 107.1(3)
C28 N1 Co1 115.2(3)
C5 N2 C6 112.4(5)
C5 N2 Co1 119.3(4)
C6 N2 Co1 106.6(3)
C2 N3 Co1 108.9(3)
C3 N4 Co1 117.6(3)
C7 N5 Co1 108.7(3)
C8 N6 Co2 105.6(4)
C9 N7 C12 111.9(4)
C9 N7 Co2 107.7(3)
C12 N7 Co2 111.8(3)
C10 N8 Co2 110.5(3)
C14 N9 Co2 104.9(5)
C15 N10 C13 117.1(7)
C15 N10 Co2 116.6(5)
C13 N10 Co2 107.2(5)
C17 N11 Co2 115.5(4)
C18 N12 Co3 106.9(4)
C27 N13 Co3 118.2(4)
C24 N14 Co3 105.7(3)
C22 N15 C23 111.4(5)
C22 N15 Co3 120.3(3)
C23 N15 Co3 105.1(3)
C19 N16 C25 109.9(5)
C19 N16 Co3 108.9(4)
C25 N16 Co3 116.7(4)
C20 N17 Co3 117.2(4)
N1 C1 C2 110.1(4)
N3 C2 C1 109.9(4)
N4 C3 C4 111.8(5)
C3 C4 C5 113.1(5)
N2 C5 C4 113.6(5)
N2 C6 C7 109.6(5)
N5 C7 C6 108.7(5)
N6 C8 C9 108.0(5)
N7 C9 C8 109.3(5)
N8 C10 C11 111.4(5)
C10 C11 C12 115.6(5)
N7 C12 C11 112.1(4)
C14 C13 N10 113.1(8)
C13 C14 N9 113.3(8)
N10 C15 C16 113.1(7)
C17 C16 C15 117.6(6)
C16 C17 N11 113.5(6)
N12 C18 C19 110.1(6)
N16 C19 C18 109.9(5)
N17 C20 C21 113.0(6)
C22 C21 C20 113.9(5)
N15 C22 C21 113.7(5)
N15 C23 C24 109.7(5)
N14 C24 C23 107.4(5)
C26 C25 N16 111.4(5)
C25 C26 C27 116.3(6)
N13 C27 C26 115.9(6)
N1 C28 C29 117.6(6)
C30 C29 C28 116.7(8)
C29 C30 N18 117.4(8)

loop_
_geom_bond_atom_site_label_1
_geom_bond_atom_site_label_2
_geom_bond_distance
Sb1 O4 1.942(3)
Sb1 O5 1.944(3)
Sb1 O1 1.968(3)
Sb2 O6 1.931(3)
Sb2 O7 1.937(3)
Sb2 O1 1.953(3)
Sb3 O41 1.938(3)
Sb3 O2 1.940(3)
Sb3 O38 1.948(3)
Sb6 O13 1.925(3)
Sb6 O18 1.943(3)
Sb6 O3 1.954(4)
Sb5 O25 1.945(3)
Sb5 O26 1.948(3)
Sb5 O3 1.952(4)
Sb4 O35 1.954(3)
Sb4 O2 1.955(3)
Sb4 O40 1.958(3)
Co1 O19 2.111(3)
Co1 N4 2.139(4)
Co1 N5 2.158(4)
Co1 N2 2.165(4)
Co1 N3 2.172(4)
Co1 N1 2.202(4)
Co2 N7 2.136(4)
Co2 N10 2.162(6)
Co2 N11 2.181(5)
Co2 N8 2.184(4)
Co2 N9 2.188(5)
Co2 N6 2.225(5)
Co3 N16 2.156(4)
Co3 N17 2.159(5)
Co3 N13 2.164(5)
Co3 N14 2.187(4)
Co3 N15 2.190(4)
Co3 N12 2.205(5)
V1 O8 1.609(3)
V1 O29 1.926(3)
V1 O27 1.932(3)
V1 O38 1.986(3)
V1 O7 1.993(3)
V1 V6 3.0074(10)
V1 V3 3.0185(10)
V2 O9 1.612(3)
V2 O32 1.927(3)
V2 O28 1.937(3)
V2 O5 1.971(3)
V2 O6 2.000(3)
V2 V7 2.9104(11)
V2 V12 2.9916(11)
V2 V10 3.0654(10)
V3 O10 1.617(3)
V3 O36 1.903(3)
V3 O27 1.958(3)
V3 O40 1.962(3)
V3 O38 1.973(3)
V3 V10 2.8803(11)
V3 V4 3.0390(10)
V4 O11 1.602(3)
V4 O33 1.927(3)
V4 O36 1.949(3)
V4 O34 1.954(3)
V4 O40 2.015(3)
V4 V5 2.8543(11)
V5 O12 1.619(3)
V5 O33 1.909(3)
V5 O34 1.934(3)
V5 O26 1.965(3)
V5 O13 1.991(3)
V5 V13 2.9962(11)
V5 V7 3.0589(11)
V6 O14 1.611(3)
V6 O30 1.906(3)
V6 O29 1.934(3)
V6 O7 1.983(3)
V6 O4 1.990(3)
V6 V8 2.8507(10)
V6 V15 3.0589(11)
V7 O15 1.611(3)
V7 O33 1.930(3)
V7 O32 1.943(3)
V7 O28 1.976(3)
V7 O13 2.003(3)
V8 O16 1.607(3)
V8 O39 1.925(3)
V8 O30 1.930(3)
V8 O29 1.955(3)
V8 O41 2.017(3)
V8 V11 3.0501(10)
V9 O17 1.621(3)
V9 O37 1.903(3)
V9 O42 1.943(3)
V9 O18 1.982(3)
V9 O25 1.989(3)
V9 V15 2.8783(11)
V9 V12 3.0173(11)
V9 V14 3.0521(11)
V10 O19 1.625(3)
V10 O36 1.911(3)
V10 O32 1.925(3)
V10 O27 1.952(3)
V10 O6 2.011(3)
V11 O20 1.629(3)
V11 O39 1.909(3)
V11 O31 1.940(3)
V11 O35 1.959(3)
V11 O41 1.986(3)
V11 V14 2.9016(11)
V11 V13 2.9874(11)
V12 O21 1.594(4)
V12 O42 1.950(3)
V12 O28 1.951(3)
V12 O5 1.986(3)
V12 O18 1.994(3)
V13 O22 1.604(3)
V13 O34 1.935(3)
V13 O31 1.950(3)
V13 O26 1.976(3)
V13 O35 1.978(3)
V14 O23 1.612(3)
V14 O39 1.930(3)
V14 O37 1.934(3)
V14 O31 1.973(3)
V14 O25 2.010(3)
V15 O24 1.619(3)
V15 O30 1.923(3)
V15 O37 1.926(3)
V15 O42 1.974(3)
V15 O4 2.022(3)
N1 C1 1.469(6)
N1 C28 1.472(7)
N2 C5 1.439(8)
N2 C6 1.491(7)
N3 C2 1.465(7)
N4 C3 1.475(7)
N5 C7 1.469(7)
N6 C8 1.478(9)
N7 C9 1.469(7)
N7 C12 1.484(7)
N8 C10 1.466(7)
N9 C14 1.482(10)
N10 C15 1.442(9)
N10 C13 1.477(11)
N11 C17 1.466(8)
N12 C18 1.500(9)
N13 C27 1.447(8)
N14 C24 1.469(7)
N15 C22 1.453(7)
N15 C23 1.483(7)
N16 C19 1.468(8)
N16 C25 1.485(8)
N17 C20 1.470(8)
N18 C30 1.495(11)
C1 C2 1.505(8)
C3 C4 1.504(8)
C4 C5 1.508(9)
C6 C7 1.499(9)
C8 C9 1.517(9)
C10 C11 1.509(8)
C11 C12 1.511(8)
C13 C14 1.434(13)
C15 C16 1.501(12)
C16 C17 1.464(12)
C18 C19 1.518(11)
C20 C21 1.521(9)
C21 C22 1.499(9)
C23 C24 1.502(9)
C25 C26 1.469(10)
C26 C27 1.509(9)
C28 C29 1.535(9)
C29 C30 1.336(12)
